data_7135414
loop_
_publ_author_name
'Chi, Yang'
'Xin, Mei-Ling'

_publ_section_title
;
 Strong second-harmonic generation and wide temperature range switching
 behavior coexisting in an ultrawide-bandgap selenate.
;
_journal_issue 14
_journal_name_full 'Chemical communications (Cambridge, England)'
_journal_page_first 4333
_journal_page_last 4336
_journal_paper_doi 10.1039/d5cc06860f
_journal_volume 62
_journal_year 2026
_chemical_formula_moiety 'H O4 Rb Se'
_chemical_formula_sum 'H O4 Rb Se'
_chemical_formula_weight 229.44
_space_group_crystal_system triclinic
_space_group_IT_number 1
_space_group_name_Hall 'P 1'
_space_group_name_H-M_alt 'P 1'
_atom_sites_solution_hydrogens difmap
_audit_creation_date 2025-02-16
_audit_creation_method
;
Olex2 1.5
(compiled 2024.02.16 svn.r378c4104 for OlexSys, GUI svn.r6928)
;
_audit_update_record
;
2025-02-16 deposited with the CCDC.	2026-01-30 downloaded from the CCDC.
;
_cell_angle_alpha 69.154(2)
_cell_angle_beta 77.963(2)
_cell_angle_gamma 89.597(2)
_cell_formula_units_Z 3
_cell_length_a 4.6181(3)
_cell_length_b 7.5724(5)
_cell_length_c 10.6170(7)
_cell_measurement_reflns_used 6134
_cell_measurement_temperature 300.00
_cell_measurement_theta_max 30.74
_cell_measurement_theta_min 2.89
_cell_volume 338.43(4)
_computing_cell_refinement 'SAINT V8.38A (Bruker, 2018)'
_computing_data_reduction 'SAINT V8.38A (Bruker, 2018)'
_computing_molecular_graphics 'Olex2 1.5 (Dolomanov et al., 2009)'
_computing_publication_material 'Olex2 1.5 (Dolomanov et al., 2009)'
_computing_structure_refinement 'SHELXL 2018/3 (Sheldrick, 2015)'
_computing_structure_solution 'SHELXT 2018/2 (Sheldrick, 2018)'
_diffrn_ambient_temperature 300.00
_diffrn_measured_fraction_theta_full 0.985
_diffrn_measured_fraction_theta_max 0.870
_diffrn_measurement_device_type 'CCD area detector'
_diffrn_measurement_method 'phi and omega scans'
_diffrn_radiation_type MoK\a
_diffrn_radiation_wavelength 0.71073
_diffrn_reflns_av_R_equivalents 0.0442
_diffrn_reflns_av_unetI/netI 0.0474
_diffrn_reflns_Laue_measured_fraction_full 0.985
_diffrn_reflns_Laue_measured_fraction_max 0.870
_diffrn_reflns_limit_h_max 6
_diffrn_reflns_limit_h_min -6
_diffrn_reflns_limit_k_max 11
_diffrn_reflns_limit_k_min -11
_diffrn_reflns_limit_l_max 15
_diffrn_reflns_limit_l_min -14
_diffrn_reflns_number 13470
_diffrn_reflns_point_group_measured_fraction_full 0.978
_diffrn_reflns_point_group_measured_fraction_max 0.778
_diffrn_reflns_theta_full 25.242
_diffrn_reflns_theta_max 32.401
_diffrn_reflns_theta_min 2.104
_exptl_absorpt_coefficient_mu 18.917
_exptl_absorpt_correction_T_max 0.7464
_exptl_absorpt_correction_T_min 0.4128
_exptl_absorpt_correction_type none
_exptl_absorpt_process_details
;
SADABS-2016/2 (Bruker,2016/2) was used for absorption correction.
wR2(int) was 0.1139 before and 0.0546 after correction.
The Ratio of minimum to maximum transmission is 0.5531.
The \l/2 correction factor is Not present.
;
_exptl_crystal_colour colourless
_exptl_crystal_colour_primary colourless
_exptl_crystal_density_diffrn 3.377
_exptl_crystal_description block
_exptl_crystal_F_000 312
_refine_diff_density_max 0.905
_refine_diff_density_min -1.416
_refine_diff_density_rms 0.190
_refine_ls_abs_structure_details
;
 Flack x determined using 1419 quotients [(I+)-(I-)]/[(I+)+(I-)]
 (Parsons, Flack and Wagner, Acta Cryst. B69 (2013) 249-259).
;
_refine_ls_abs_structure_Flack -0.024(12)
_refine_ls_extinction_coef 0.020(4)
_refine_ls_extinction_expression Fc^*^=kFc[1+0.001xFc^2^\l^3^/sin(2\q)]^-1/4^
_refine_ls_extinction_method 'SHELXL-2018/3 (Sheldrick 2018)'
_refine_ls_goodness_of_fit_ref 1.033
_refine_ls_hydrogen_treatment refall
_refine_ls_matrix_type full
_refine_ls_number_parameters 176
_refine_ls_number_reflns 3756
_refine_ls_number_restraints 6
_refine_ls_restrained_S_all 1.032
_refine_ls_R_factor_all 0.0400
_refine_ls_R_factor_gt 0.0342
_refine_ls_shift/su_max 0.000
_refine_ls_shift/su_mean 0.000
_refine_ls_structure_factor_coef Fsqd
_refine_ls_weighting_details 'w=1/[\s^2^(Fo^2^)+(0.0484P)^2^] where P=(Fo^2^+2Fc^2^)/3'
_refine_ls_weighting_scheme calc
_refine_ls_wR_factor_gt 0.0776
_refine_ls_wR_factor_ref 0.0799
_reflns_Friedel_coverage 0.788
_reflns_Friedel_fraction_full 0.970
_reflns_Friedel_fraction_max 0.685
_reflns_number_gt 3401
_reflns_number_total 3756
_reflns_threshold_expression 'I > 2\s(I)'
_cod_data_source_file d5cc06860f2.cif
_cod_data_source_block a_300k_tidy
_cod_database_code 7135414
_shelx_shelxl_version_number 2018/3
_shelx_space_group_comment
;
The symmetry employed for this shelxl refinement is uniquely defined
by the following loop, which should always be used as a source of
symmetry information in preference to the above space-group names.
They are only intended as comments.
;
_olex2_refinement_description
;
1. Restrained distances
 O1A-H1A
 1.03 with sigma of 0.02
 H2A-O2A
 1.018 with sigma of 0.02
 O2B-H2B
 1.018 with sigma of 0.02
;
_olex2_submission_special_instructions 'No special instructions were received'

loop_
_space_group_symop_operation_xyz
'x, y, z'

loop_
_atom_site_label
_atom_site_type_symbol
_atom_site_fract_x
_atom_site_fract_y
_atom_site_fract_z
_atom_site_U_iso_or_equiv
_atom_site_adp_type
_atom_site_occupancy
_atom_site_site_symmetry_order
_atom_site_calc_flag
_atom_site_refinement_flags_posn
_atom_site_refinement_flags_adp
_atom_site_refinement_flags_occupancy
_atom_site_disorder_assembly
_atom_site_disorder_group
Rb1 Rb 0.5004(2) 2.06781(13) 0.53257(10) 0.0281(2) Uani 1 1 d . . . . .
Rb2A Rb 0.0826(2) 1.83282(12) 0.20194(9) 0.0280(2) Uani 1 1 d . . . . .
Rb2B Rb 0.9220(2) 1.50054(12) 0.86358(9) 0.0286(2) Uani 1 1 d . . . . .
Se1 Se 0.4954(2) 1.57940(12) 0.53427(8) 0.01888(18) Uani 1 1 d . . . . .
Se2A Se 0.20292(14) 1.32460(10) 0.19798(8) 0.0205(2) Uani 1 1 d . . . . .
Se2B Se 0.80388(14) 0.98945(10) 0.86750(8) 0.0206(2) Uani 1 1 d . . . . .
O1A O 0.7858(13) 1.4725(9) 0.4741(6) 0.0292(13) Uani 1 1 d D . . . .
O1B O 0.2136(13) 1.4190(8) 0.5921(6) 0.0274(12) Uani 1 1 d . . . . .
O2A O 0.4210(14) 1.4266(10) 0.2689(7) 0.0303(13) Uani 1 1 d D . . . .
O2B O 0.5810(15) 1.1624(9) 0.7972(7) 0.0329(14) Uani 1 1 d D . . . .
O3A O 0.4507(15) 1.7599(8) 0.4044(6) 0.0323(15) Uani 1 1 d . . . . .
O3B O 0.5610(16) 1.6342(9) 0.6591(6) 0.0316(14) Uani 1 1 d . . . . .
O4A O -0.0256(13) 1.4849(9) 0.1438(6) 0.0294(13) Uani 1 1 d . . . . .
O4B O 1.0308(14) 1.0964(9) 0.9209(7) 0.0312(14) Uani 1 1 d . . . . .
O5A O 0.4072(16) 1.2792(11) 0.0734(7) 0.0395(17) Uani 1 1 d . . . . .
O5B O 0.6027(17) 0.8213(10) 0.9930(7) 0.0413(17) Uani 1 1 d . . . . .
O6A O 0.0373(16) 1.1387(9) 0.3243(7) 0.0376(15) Uani 1 1 d . . . . .
O6B O 0.9691(17) 0.9271(10) 0.7420(7) 0.0394(16) Uani 1 1 d . . . . .
H1A H 0.956(16) 1.467(15) 0.524(10) 0.03(3) Uiso 1 1 d D . . . .
H2A H 0.627(10) 1.474(13) 0.211(8) 0.03(3) Uiso 1 1 d D . . . .
H2B H 0.371(11) 1.172(17) 0.845(11) 0.06(4) Uiso 1 1 d D . . . .

loop_
_atom_site_aniso_label
_atom_site_aniso_U_11
_atom_site_aniso_U_22
_atom_site_aniso_U_33
_atom_site_aniso_U_23
_atom_site_aniso_U_13
_atom_site_aniso_U_12
Rb1 0.0300(4) 0.0264(4) 0.0238(4) -0.0086(3) 0.0016(3) -0.0015(3)
Rb2A 0.0320(5) 0.0304(5) 0.0195(4) -0.0081(3) -0.0030(4) 0.0003(4)
Rb2B 0.0342(6) 0.0297(5) 0.0198(4) -0.0073(4) -0.0044(4) 0.0019(4)
Se1 0.0192(4) 0.0221(4) 0.0157(4) -0.0064(3) -0.0053(3) 0.0024(2)
Se2A 0.0175(4) 0.0257(5) 0.0172(4) -0.0084(4) -0.0004(3) -0.0018(3)
Se2B 0.0185(5) 0.0230(5) 0.0169(4) -0.0049(4) -0.0011(3) 0.0020(3)
O1A 0.024(3) 0.042(4) 0.029(3) -0.023(3) -0.006(3) 0.005(3)
O1B 0.022(3) 0.028(3) 0.028(3) -0.005(3) -0.004(2) 0.001(2)
O2A 0.024(3) 0.047(4) 0.028(3) -0.022(3) -0.008(3) 0.002(3)
O2B 0.026(3) 0.033(3) 0.029(3) 0.001(3) -0.007(3) 0.005(3)
O3A 0.047(4) 0.020(3) 0.024(3) 0.002(3) -0.015(3) 0.000(3)
O3B 0.047(4) 0.032(3) 0.025(3) -0.015(3) -0.017(3) 0.010(3)
O4A 0.024(3) 0.035(3) 0.027(3) -0.005(3) -0.009(2) 0.003(2)
O4B 0.023(3) 0.042(4) 0.035(4) -0.018(3) -0.013(3) 0.007(3)
O5A 0.037(4) 0.055(4) 0.031(4) -0.028(3) 0.007(3) -0.005(3)
O5B 0.040(4) 0.029(3) 0.033(4) 0.005(3) 0.008(3) 0.003(3)
O6A 0.039(4) 0.029(3) 0.032(4) -0.004(3) 0.007(3) -0.002(3)
O6B 0.041(4) 0.044(4) 0.036(4) -0.025(3) 0.004(3) 0.000(3)

loop_
_atom_type_symbol
_atom_type_description
_atom_type_scat_dispersion_real
_atom_type_scat_dispersion_imag
_atom_type_scat_source
H H 0.0000 0.0000 'International Tables Vol C Tables 4.2.6.8 and 6.1.1.4'
O O 0.0106 0.0060 'International Tables Vol C Tables 4.2.6.8 and 6.1.1.4'
Rb Rb -0.9393 2.9676 'International Tables Vol C Tables 4.2.6.8 and 6.1.1.4'
Se Se -0.0929 2.2259 'International Tables Vol C Tables 4.2.6.8 and 6.1.1.4'

loop_
_geom_angle_atom_site_label_1
_geom_angle_atom_site_label_2
_geom_angle_atom_site_label_3
_geom_angle
_geom_angle_site_symmetry_1
_geom_angle_site_symmetry_3
_geom_angle_publ_flag
Se1 Rb1 Se2A 80.20(2) 1_565 1_565 ?
O1A Rb1 Se1 25.16(11) 1_565 1_565 ?
O1A Rb1 Se2A 84.22(11) 1_565 1_565 ?
O1A Rb1 O1B 49.56(16) 1_565 1_565 ?
O1A Rb1 O2A 58.90(15) 1_565 1_565 ?
O1A Rb1 O2B 63.13(16) 1_565 1_565 ?
O1A Rb1 O6A 105.13(16) 1_565 1_565 ?
O1A Rb1 O6B 83.21(17) 1_565 1_565 ?
O1B Rb1 Se1 24.40(11) 1_565 1_565 ?
O1B Rb1 Se2A 78.02(11) 1_565 1_565 ?
O1B Rb1 O2A 63.19(16) 1_565 1_565 ?
O1B Rb1 O2B 58.88(16) 1_565 1_565 ?
O1B Rb1 O6A 83.54(16) 1_565 1_565 ?
O1B Rb1 O6B 104.92(16) 1_565 1_565 ?
O2A Rb1 Se1 57.86(11) 1_565 1_565 ?
O2A Rb1 Se2A 25.32(11) 1_565 1_565 ?
O2A Rb1 O2B 115.56(16) 1_565 1_565 ?
O2A Rb1 O6A 47.71(16) 1_565 1_565 ?
O2A Rb1 O6B 139.15(17) 1_565 1_565 ?
O2B Rb1 Se1 57.70(12) 1_565 1_565 ?
O2B Rb1 Se2A 136.27(12) 1_565 1_565 ?
O2B Rb1 O6A 139.47(17) 1_565 1_565 ?
O2B Rb1 O6B 47.57(16) 1_565 1_565 ?
O3A Rb1 Se1 154.66(11) . 1_565 ?
O3A Rb1 Se2A 74.83(11) . 1_565 ?
O3A Rb1 O1A 144.09(17) . 1_565 ?
O3A Rb1 O1B 146.17(17) . 1_565 ?
O3A Rb1 O2A 96.83(15) . 1_565 ?
O3A Rb1 O2B 147.60(16) . 1_565 ?
O3A Rb1 O6A 63.61(16) . 1_565 ?
O3A Rb1 O6B 107.51(16) . 1_565 ?
O3B Rb1 Se1 154.26(11) . 1_565 ?
O3B Rb1 Se2A 125.15(11) . 1_565 ?
O3B Rb1 O1A 145.24(17) . 1_565 ?
O3B Rb1 O1B 144.55(17) . 1_565 ?
O3B Rb1 O2A 147.80(15) . 1_565 ?
O3B Rb1 O2B 96.59(16) . 1_565 ?
O3B Rb1 O3A 51.08(13) . . ?
O3B Rb1 O6A 108.01(16) . 1_565 ?
O3B Rb1 O6B 63.15(16) . 1_565 ?
O6A Rb1 Se1 95.04(13) 1_665 1_565 ?
O6A Rb1 Se1 94.54(12) 1_565 1_565 ?
O6A Rb1 Se2A 79.18(15) 1_665 1_565 ?
O6A Rb1 Se2A 23.92(11) 1_565 1_565 ?
O6A Rb1 O1A 71.31(17) 1_665 1_565 ?
O6A Rb1 O1B 117.91(18) 1_665 1_565 ?
O6A Rb1 O2A 72.10(18) 1_665 1_565 ?
O6A Rb1 O2B 113.2(2) 1_665 1_565 ?
O6A Rb1 O3A 76.25(19) 1_665 . ?
O6A Rb1 O3B 94.43(19) 1_665 . ?
O6A Rb1 O6A 96.84(19) 1_665 1_565 ?
O6A Rb1 O6B 82.3(2) 1_665 1_565 ?
O6A Rb1 O6B 170.91(16) 1_565 1_565 ?
O6B Rb1 Se1 94.55(12) 1_565 1_565 ?
O6B Rb1 Se1 95.48(13) 1_465 1_565 ?
O6B Rb1 Se2A 160.15(13) 1_565 1_565 ?
O6B Rb1 Se2A 103.18(16) 1_465 1_565 ?
O6B Rb1 O1A 118.99(18) 1_465 1_565 ?
O6B Rb1 O1B 72.57(17) 1_465 1_565 ?
O6B Rb1 O2A 114.3(2) 1_465 1_565 ?
O6B Rb1 O2B 72.39(19) 1_465 1_565 ?
O6B Rb1 O3A 94.34(19) 1_465 . ?
O6B Rb1 O3B 75.75(19) 1_465 . ?
O6B Rb1 O6A 169.47(18) 1_465 1_665 ?
O6B Rb1 O6A 82.9(2) 1_465 1_565 ?
O6B Rb1 O6B 96.3(2) 1_465 1_565 ?
Se2A Rb2A Se2B 95.21(3) 1_565 1_464 ?
O1A Rb2A Se2A 124.49(10) 1_455 1_565 ?
O1A Rb2A Se2B 123.49(11) 1_455 1_464 ?
O1A Rb2A O2A 61.42(16) 1_455 . ?
O1A Rb2A O5A 147.02(15) 1_455 1_565 ?
O1A Rb2A O5B 98.86(16) 1_455 1_464 ?
O2A Rb2A Se2A 139.22(11) . 1_565 ?
O2A Rb2A Se2B 114.48(10) . 1_464 ?
O2A Rb2A O5A 127.37(18) . 1_565 ?
O2A Rb2A O5B 106.84(16) . 1_464 ?
O3A Rb2A Se2A 79.82(12) . 1_565 ?
O3A Rb2A Se2A 93.45(11) 1_455 1_565 ?
O3A Rb2A Se2B 96.48(11) 1_455 1_464 ?
O3A Rb2A Se2B 164.10(14) . 1_464 ?
O3A Rb2A O1A 48.71(15) 1_455 1_455 ?
O3A Rb2A O1A 70.69(16) . 1_455 ?
O3A Rb2A O2A 63.89(16) . . ?
O3A Rb2A O2A 109.28(16) 1_455 . ?
O3A Rb2A O3A 98.87(18) . 1_455 ?
O3A Rb2A O4A 110.86(17) . . ?
O3A Rb2A O4B 142.71(17) . 1_464 ?
O3A Rb2A O5A 117.18(16) 1_455 1_565 ?
O3A Rb2A O5A 85.20(18) . 1_565 ?
O3A Rb2A O5B 89.9(2) . 1_564 ?
O3A Rb2A O5B 76.92(16) 1_455 1_464 ?
O3A Rb2A O5B 168.29(17) . 1_464 ?
O3A Rb2A O6A 69.57(19) . 1_565 ?
O4A Rb2A Se2A 167.85(12) . 1_565 ?
O4A Rb2A Se2B 72.94(12) . 1_464 ?
O4A Rb2A O1A 66.19(16) . 1_455 ?
O4A Rb2A O2A 48.66(15) . . ?
O4A Rb2A O3A 90.61(17) . 1_455 ?
O4A Rb2A O4B 93.84(17) . 1_464 ?
O4A Rb2A O5A 146.00(17) . 1_565 ?
O4A Rb2A O5B 58.73(16) . 1_464 ?
O4A Rb2A O6A 163.80(19) . 1_565 ?
O4B Rb2A Se2A 74.02(12) 1_464 1_565 ?
O4B Rb2A Se2B 24.10(12) 1_464 1_464 ?
O4B Rb2A O1A 146.56(17) 1_464 1_455 ?
O4B Rb2A O2A 125.51(16) 1_464 . ?
O4B Rb2A O3A 108.66(16) 1_464 1_455 ?
O4B Rb2A O5A 60.17(17) 1_464 1_565 ?
O4B Rb2A O5B 48.07(17) 1_464 1_464 ?
O4B Rb2A O6A 94.31(17) 1_464 1_565 ?
O5A Rb2A Se2A 25.22(11) 1_565 1_565 ?
O5A Rb2A Se2B 84.15(13) 1_565 1_464 ?
O5A Rb2A O5B 106.47(17) 1_565 1_464 ?
O5B Rb2A Se2A 111.14(12) 1_464 1_565 ?
O5B Rb2A Se2A 100.73(15) 1_564 1_565 ?
O5B Rb2A Se2B 24.75(11) 1_464 1_464 ?
O5B Rb2A Se2B 76.09(16) 1_564 1_464 ?
O5B Rb2A O1A 124.41(17) 1_564 1_455 ?
O5B Rb2A O2A 63.24(17) 1_564 . ?
O5B Rb2A O3A 164.5(2) 1_564 1_455 ?
O5B Rb2A O4A 74.24(19) 1_564 . ?
O5B Rb2A O4B 69.81(19) 1_564 1_464 ?
O5B Rb2A O5A 76.09(18) 1_564 1_565 ?
O5B Rb2A O5B 91.9(2) 1_564 1_464 ?
O5B Rb2A O6A 121.8(2) 1_564 1_565 ?
O6A Rb2A Se2A 24.68(12) 1_565 1_565 ?
O6A Rb2A Se2B 111.33(14) 1_565 1_464 ?
O6A Rb2A O1A 99.88(16) 1_565 1_455 ?
O6A Rb2A O2A 133.28(18) 1_565 . ?
O6A Rb2A O3A 73.51(17) 1_565 1_455 ?
O6A Rb2A O5A 49.33(16) 1_565 1_565 ?
O6A Rb2A O5B 118.68(19) 1_565 1_464 ?
Se2B Rb2B Se1 104.25(3) 1_565 1_655 ?
O1B Rb2B Se1 25.55(11) 1_655 1_655 ?
O1B Rb2B Se2B 123.36(11) 1_655 1_565 ?
O1B Rb2B O2B 62.18(16) 1_655 . ?
O1B Rb2B O3B 49.22(15) 1_655 1_655 ?
O1B Rb2B O5A 99.77(15) 1_655 1_656 ?
O1B Rb2B O5B 146.08(16) 1_655 1_565 ?
O2B Rb2B Se1 87.72(12) . 1_655 ?
O2B Rb2B Se2B 139.32(11) . 1_565 ?
O2B Rb2B O5A 107.33(16) . 1_656 ?
O2B Rb2B O5B 127.68(18) . 1_565 ?
O3B Rb2B Se1 79.03(14) . 1_655 ?
O3B Rb2B Se1 24.91(10) 1_655 1_655 ?
O3B Rb2B Se2B 92.16(11) 1_655 1_565 ?
O3B Rb2B Se2B 79.92(12) . 1_565 ?
O3B Rb2B O1B 69.53(16) . 1_655 ?
O3B Rb2B O2B 110.47(16) 1_655 . ?
O3B Rb2B O2B 64.15(16) . . ?
O3B Rb2B O3B 98.14(18) . 1_655 ?
O3B Rb2B O4A 143.11(17) . 1_656 ?
O3B Rb2B O4B 110.93(17) . . ?
O3B Rb2B O5A 76.99(15) 1_655 1_656 ?
O3B Rb2B O5A 168.38(17) . 1_656 ?
O3B Rb2B O5A 91.1(2) . 1_556 ?
O3B Rb2B O5B 115.74(16) 1_655 1_565 ?
O3B Rb2B O5B 85.90(18) . 1_565 ?
O3B Rb2B O6B 69.50(19) . 1_565 ?
O4A Rb2B Se1 132.11(13) 1_656 1_655 ?
O4A Rb2B Se2B 73.76(12) 1_656 1_565 ?
O4A Rb2B O1B 147.24(16) 1_656 1_655 ?
O4A Rb2B O2B 125.60(17) 1_656 . ?
O4A Rb2B O3B 108.11(16) 1_656 1_655 ?
O4A Rb2B O5A 47.96(16) 1_656 1_656 ?
O4A Rb2B O5B 59.66(17) 1_656 1_565 ?
O4A Rb2B O6B 93.95(17) 1_656 1_565 ?
O4B Rb2B Se1 83.71(14) . 1_655 ?
O4B Rb2B Se2B 167.86(13) . 1_565 ?
O4B Rb2B O1B 67.20(17) . 1_655 ?
O4B Rb2B O2B 48.71(16) . . ?
O4B Rb2B O3B 91.61(17) . 1_655 ?
O4B Rb2B O4A 94.10(18) . 1_656 ?
O4B Rb2B O5A 59.21(16) . 1_656 ?
O4B Rb2B O5B 146.07(18) . 1_565 ?
O4B Rb2B O6B 163.6(2) . 1_565 ?
O5A Rb2B Se1 93.14(11) 1_656 1_655 ?
O5A Rb2B Se1 150.03(13) 1_556 1_655 ?
O5A Rb2B Se2B 101.72(14) 1_556 1_565 ?
O5A Rb2B Se2B 110.56(11) 1_656 1_565 ?
O5A Rb2B O1B 124.61(17) 1_556 1_655 ?
O5A Rb2B O2B 62.67(18) 1_556 . ?
O5A Rb2B O3B 164.5(2) 1_556 1_655 ?
O5A Rb2B O4A 69.92(18) 1_556 1_656 ?
O5A Rb2B O4B 73.4(2) 1_556 . ?
O5A Rb2B O5A 91.5(2) 1_556 1_656 ?
O5A Rb2B O5B 77.14(18) 1_556 1_565 ?
O5A Rb2B O6B 122.8(2) 1_556 1_565 ?
O5B Rb2B Se1 129.43(12) 1_565 1_655 ?
O5B Rb2B Se2B 25.20(12) 1_565 1_565 ?
O5B Rb2B O5A 105.72(17) 1_565 1_656 ?
O6B Rb2B Se1 80.31(13) 1_565 1_655 ?
O6B Rb2B Se2B 24.61(12) 1_565 1_565 ?
O6B Rb2B O1B 98.84(16) 1_565 1_655 ?
O6B Rb2B O2B 133.53(18) 1_565 . ?
O6B Rb2B O3B 72.31(17) 1_565 1_655 ?
O6B Rb2B O5A 117.97(19) 1_565 1_656 ?
O6B Rb2B O5B 49.30(17) 1_565 1_565 ?
Rb2A Se1 Rb1 99.88(3) 1_655 1_545 ?
Rb2B Se1 Rb1 99.93(3) 1_455 1_545 ?
Rb2B Se1 Rb2A 160.18(4) 1_455 1_655 ?
O1A Se1 Rb1 52.2(2) . 1_545 ?
O1A Se1 Rb2A 56.6(2) . 1_655 ?
O1A Se1 Rb2B 139.2(2) . 1_455 ?
O1B Se1 Rb1 52.7(2) . 1_545 ?
O1B Se1 Rb2A 139.7(2) . 1_655 ?
O1B Se1 Rb2B 56.6(2) . 1_455 ?
O1B Se1 O1A 104.9(3) . . ?
O3A Se1 Rb1 122.8(2) . 1_545 ?
O3A Se1 Rb2A 53.6(3) . 1_655 ?
O3A Se1 Rb2B 114.4(3) . 1_455 ?
O3A Se1 O1A 106.2(3) . . ?
O3A Se1 O1B 112.4(3) . . ?
O3B Se1 Rb1 123.7(2) . 1_545 ?
O3B Se1 Rb2A 110.2(3) . 1_655 ?
O3B Se1 Rb2B 57.1(3) . 1_455 ?
O3B Se1 O1A 109.8(3) . . ?
O3B Se1 O1B 109.8(3) . . ?
O3B Se1 O3A 113.3(3) . . ?
Rb1 Se2A Rb2B 108.25(3) 1_545 1_554 ?
Rb2A Se2A Rb1 84.29(3) 1_545 1_545 ?
Rb2A Se2A Rb1 103.69(3) . 1_545 ?
Rb2A Se2A Rb2A 163.52(4) 1_545 . ?
Rb2A Se2A Rb2B 86.95(2) 1_545 1_454 ?
Rb2A Se2A Rb2B 96.95(2) 1_545 1_554 ?
Rb2A Se2A Rb2B 94.20(2) . 1_554 ?
Rb2B Se2A Rb1 171.00(3) 1_454 1_545 ?
Rb2B Se2A Rb2A 85.32(3) 1_454 . ?
Rb2B Se2A Rb2B 70.73(2) 1_454 1_554 ?
O2A Se2A Rb1 53.7(2) . 1_545 ?
O2A Se2A Rb2A 134.5(2) . 1_545 ?
O2A Se2A Rb2A 59.0(2) . . ?
O2A Se2A Rb2B 82.8(2) . 1_554 ?
O2A Se2A Rb2B 133.8(2) . 1_454 ?
O4A Se2A Rb1 139.3(2) . 1_545 ?
O4A Se2A Rb2A 45.1(2) . . ?
O4A Se2A Rb2A 120.4(2) . 1_545 ?
O4A Se2A Rb2B 100.7(2) . 1_554 ?
O4A Se2A Rb2B 48.3(2) . 1_454 ?
O4A Se2A O2A 104.0(3) . . ?
O5A Se2A Rb1 108.1(3) . 1_545 ?
O5A Se2A Rb2A 64.5(3) . 1_545 ?
O5A Se2A Rb2A 124.5(3) . . ?
O5A Se2A Rb2B 32.9(3) . 1_554 ?
O5A Se2A Rb2B 65.9(3) . 1_454 ?
O5A Se2A O2A 109.1(3) . . ?
O5A Se2A O4A 111.7(4) . . ?
O5A Se2A O6A 113.9(4) . . ?
O6A Se2A Rb1 55.8(3) . 1_545 ?
O6A Se2A Rb2A 121.6(2) . . ?
O6A Se2A Rb2A 51.3(2) . 1_545 ?
O6A Se2A Rb2B 119.3(3) . 1_454 ?
O6A Se2A Rb2B 142.4(2) . 1_554 ?
O6A Se2A O2A 104.9(4) . . ?
O6A Se2A O4A 112.5(4) . . ?
Rb1 Se2B Rb1 69.71(2) 1_545 1_645 ?
Rb2A Se2B Rb1 110.53(2) 1_646 1_645 ?
Rb2A Se2B Rb1 171.22(3) 1_646 1_545 ?
Rb2A Se2B Rb2B 85.00(2) 1_646 . ?
Rb2B Se2B Rb1 75.56(2) 1_545 1_645 ?
Rb2B Se2B Rb1 103.77(3) . 1_545 ?
Rb2B Se2B Rb1 84.14(3) 1_545 1_545 ?
Rb2B Se2B Rb1 93.73(3) . 1_645 ?
Rb2B Se2B Rb2A 87.44(2) 1_545 1_646 ?
Rb2B Se2B Rb2B 163.81(4) 1_545 . ?
O2B Se2B Rb1 53.4(2) . 1_545 ?
O2B Se2B Rb1 101.4(2) . 1_645 ?
O2B Se2B Rb2A 133.5(2) . 1_646 ?
O2B Se2B Rb2B 59.5(2) . . ?
O2B Se2B Rb2B 133.9(2) . 1_545 ?
O4B Se2B Rb1 85.3(2) . 1_645 ?
O4B Se2B Rb1 139.1(2) . 1_545 ?
O4B Se2B Rb2A 48.6(2) . 1_646 ?
O4B Se2B Rb2B 121.3(2) . 1_545 ?
O4B Se2B Rb2B 44.5(2) . . ?
O4B Se2B O2B 103.9(3) . . ?
O5B Se2B Rb1 108.4(3) . 1_545 ?
O5B Se2B Rb1 139.7(3) . 1_645 ?
O5B Se2B Rb2A 65.4(3) . 1_646 ?
O5B Se2B Rb2B 64.4(3) . 1_545 ?
O5B Se2B Rb2B 124.3(3) . . ?
O5B Se2B O2B 108.9(4) . . ?
O5B Se2B O4B 111.5(4) . . ?
O5B Se2B O6B 113.7(4) . . ?
O6B Se2B Rb1 30.2(3) . 1_645 ?
O6B Se2B Rb1 56.2(3) . 1_545 ?
O6B Se2B Rb2A 119.5(3) . 1_646 ?
O6B Se2B Rb2B 51.1(3) . 1_545 ?
O6B Se2B Rb2B 121.9(3) . . ?
O6B Se2B O2B 105.3(4) . . ?
O6B Se2B O4B 112.8(4) . . ?
Rb1 O1A Rb2A 135.85(19) 1_545 1_655 ?
Rb1 O1A H1A 112(6) 1_545 . ?
Rb2A O1A H1A 95(6) 1_655 . ?
Se1 O1A Rb1 102.6(3) . 1_545 ?
Se1 O1A Rb2A 97.5(3) . 1_655 ?
Se1 O1A H1A 112(6) . . ?
Rb1 O1B Rb2B 134.9(2) 1_545 1_455 ?
Se1 O1B Rb1 102.9(3) . 1_545 ?
Se1 O1B Rb2B 97.8(3) . 1_455 ?
Rb1 O2A Rb2A 138.6(2) 1_545 . ?
Rb1 O2A H2A 106(6) 1_545 . ?
Rb2A O2A H2A 101(6) . . ?
Se2A O2A Rb1 101.0(3) . 1_545 ?
Se2A O2A Rb2A 95.2(3) . . ?
Se2A O2A H2A 115(6) . . ?
Rb1 O2B Rb2B 138.4(2) 1_545 . ?
Rb1 O2B H2B 104(7) 1_545 . ?
Rb2B O2B H2B 99(7) . . ?
Se2B O2B Rb1 101.3(3) . 1_545 ?
Se2B O2B Rb2B 94.5(3) . . ?
Se2B O2B H2B 124(7) . . ?
Rb1 O3A Rb2A 99.99(18) . 1_655 ?
Rb2A O3A Rb1 117.2(2) . . ?
Rb2A O3A Rb2A 98.87(18) . 1_655 ?
Se1 O3A Rb1 97.5(3) . . ?
Se1 O3A Rb2A 102.3(3) . 1_655 ?
Se1 O3A Rb2A 135.1(3) . . ?
Rb1 O3B Rb2B 100.18(18) . 1_455 ?
Rb2B O3B Rb1 118.0(2) . . ?
Rb2B O3B Rb2B 98.14(18) . 1_455 ?
Se1 O3B Rb1 98.0(3) . . ?
Se1 O3B Rb2B 136.9(3) . . ?
Se1 O3B Rb2B 98.0(3) . 1_455 ?
Rb2A O4A Rb2B 122.2(2) . 1_454 ?
Se2A O4A Rb2A 112.2(3) . . ?
Se2A O4A Rb2B 107.7(3) . 1_454 ?
Rb2B O4B Rb2A 121.9(2) . 1_646 ?
Se2B O4B Rb2A 107.3(3) . 1_646 ?
Se2B O4B Rb2B 112.8(3) . . ?
Rb2A O5A Rb2B 98.57(18) 1_545 1_454 ?
Rb2B O5A Rb2A 138.8(2) 1_554 1_545 ?
Rb2B O5A Rb2B 91.5(2) 1_554 1_454 ?
Se2A O5A Rb2A 90.3(3) . 1_545 ?
Se2A O5A Rb2B 129.9(4) . 1_554 ?
Se2A O5A Rb2B 89.3(3) . 1_454 ?
Rb2A O5B Rb2A 91.9(2) 1_546 1_646 ?
Rb2A O5B Rb2B 137.8(2) 1_546 1_545 ?
Rb2B O5B Rb2A 99.53(19) 1_545 1_646 ?
Se2B O5B Rb2A 130.4(4) . 1_546 ?
Se2B O5B Rb2A 89.9(3) . 1_646 ?
Se2B O5B Rb2B 90.4(3) . 1_545 ?
Rb1 O6A Rb1 96.84(19) 1_445 1_545 ?
Rb1 O6A Rb2A 109.7(2) 1_445 1_545 ?
Rb2A O6A Rb1 109.2(2) 1_545 1_545 ?
Se2A O6A Rb1 100.3(3) . 1_545 ?
Se2A O6A Rb1 134.3(4) . 1_445 ?
Se2A O6A Rb2A 104.0(3) . 1_545 ?
Rb1 O6B Rb1 96.3(2) 1_645 1_545 ?
Rb1 O6B Rb2B 111.1(2) 1_645 1_545 ?
Rb2B O6B Rb1 108.8(2) 1_545 1_545 ?
Se2B O6B Rb1 100.1(3) . 1_545 ?
Se2B O6B Rb1 133.3(4) . 1_645 ?
Se2B O6B Rb2B 104.3(3) . 1_545 ?

loop_
_geom_bond_atom_site_label_1
_geom_bond_atom_site_label_2
_geom_bond_distance
_geom_bond_site_symmetry_2
_geom_bond_publ_flag
Rb1 Se1 3.8803(11) 1_565 ?
Rb1 Se2A 3.9204(14) 1_565 ?
Rb1 O1A 3.142(6) 1_565 ?
Rb1 O1B 3.166(6) 1_565 ?
Rb1 O2A 3.218(7) 1_565 ?
Rb1 O2B 3.228(7) 1_565 ?
Rb1 O3A 3.120(6) . ?
Rb1 O3B 3.109(6) . ?
Rb1 O6A 2.866(7) 1_665 ?
Rb1 O6A 3.296(8) 1_565 ?
Rb1 O6B 2.859(7) 1_465 ?
Rb1 O6B 3.325(8) 1_565 ?
Rb2A Se2A 3.7532(11) 1_565 ?
Rb2A Se2B 3.8156(11) 1_464 ?
Rb2A O1A 3.234(7) 1_455 ?
Rb2A O2A 3.354(7) . ?
Rb2A O3A 3.163(7) 1_455 ?
Rb2A O3A 2.912(6) . ?
Rb2A O4A 2.979(6) . ?
Rb2A O4B 2.999(7) 1_464 ?
Rb2A O5A 3.386(7) 1_565 ?
Rb2A O5B 2.934(7) 1_564 ?
Rb2A O5B 3.468(8) 1_464 ?
Rb2A O6A 3.019(7) 1_565 ?
Rb2B Se1 3.7772(14) 1_655 ?
Rb2B Se2B 3.7520(11) 1_565 ?
Rb2B O1B 3.184(6) 1_655 ?
Rb2B O2B 3.367(7) . ?
Rb2B O3B 2.905(6) . ?
Rb2B O3B 3.202(7) 1_655 ?
Rb2B O4A 2.995(6) 1_656 ?
Rb2B O4B 2.961(7) . ?
Rb2B O5A 3.488(8) 1_656 ?
Rb2B O5A 2.935(7) 1_556 ?
Rb2B O5B 3.383(7) 1_565 ?
Rb2B O6B 3.012(7) 1_565 ?
Se1 O1A 1.691(6) . ?
Se1 O1B 1.644(6) . ?
Se1 O3A 1.608(6) . ?
Se1 O3B 1.607(6) . ?
Se2A O2A 1.708(6) . ?
Se2A O4A 1.630(6) . ?
Se2A O5A 1.599(6) . ?
Se2A O6A 1.615(6) . ?
Se2B O2B 1.714(6) . ?
Se2B O4B 1.632(6) . ?
Se2B O5B 1.598(7) . ?
Se2B O6B 1.613(6) . ?
O1A H1A 1.03(3) . ?
O2A H2A 1.01(3) . ?
O2B H2B 1.01(3) . ?

loop_
_geom_torsion_atom_site_label_1
_geom_torsion_atom_site_label_2
_geom_torsion_atom_site_label_3
_geom_torsion_atom_site_label_4
_geom_torsion
_geom_torsion_site_symmetry_1
_geom_torsion_site_symmetry_2
_geom_torsion_site_symmetry_3
_geom_torsion_site_symmetry_4
_geom_torsion_publ_flag
Rb1 Se1 O1A Rb2A 140.5(3) 1_545 . . 1_655 ?
Rb1 Se1 O1B Rb2B 139.6(3) 1_545 . . 1_455 ?
Rb1 Se1 O3A Rb1 -179.14(4) 1_545 . . . ?
Rb1 Se1 O3A Rb2A 39.1(6) 1_545 . . . ?
Rb1 Se1 O3A Rb2A -77.1(3) 1_545 . . 1_655 ?
Rb1 Se1 O3B Rb1 179.11(4) 1_545 . . . ?
Rb1 Se1 O3B Rb2B -79.4(2) 1_545 . . 1_455 ?
Rb1 Se1 O3B Rb2B 31.7(7) 1_545 . . . ?
Rb1 Se2A O2A Rb2A -141.7(3) 1_545 . . . ?
Rb1 Se2A O4A Rb2A 49.7(4) 1_545 . . . ?
Rb1 Se2A O4A Rb2B -173.11(8) 1_545 . . 1_454 ?
Rb1 Se2A O5A Rb2A 74.20(17) 1_545 . . 1_545 ?
Rb1 Se2A O5A Rb2B 172.77(5) 1_545 . . 1_454 ?
Rb1 Se2A O5A Rb2B -95.8(5) 1_545 . . 1_554 ?
Rb1 Se2A O6A Rb1 110.2(5) 1_545 . . 1_445 ?
Rb1 Se2A O6A Rb2A -112.9(3) 1_545 . . 1_545 ?
Rb1 Se2B O2B Rb1 53.8(2) 1_645 . . 1_545 ?
Rb1 Se2B O2B Rb2B -87.58(15) 1_645 . . . ?
Rb1 Se2B O2B Rb2B -141.4(3) 1_545 . . . ?
Rb1 Se2B O4B Rb2A -174.02(8) 1_545 . . 1_646 ?
Rb1 Se2B O4B Rb2A -122.8(2) 1_645 . . 1_646 ?
Rb1 Se2B O4B Rb2B 100.2(3) 1_645 . . . ?
Rb1 Se2B O4B Rb2B 49.0(5) 1_545 . . . ?
Rb1 Se2B O5B Rb2A -94.3(5) 1_545 . . 1_546 ?
Rb1 Se2B O5B Rb2A 93.2(4) 1_645 . . 1_646 ?
Rb1 Se2B O5B Rb2A 173.30(5) 1_545 . . 1_646 ?
Rb1 Se2B O5B Rb2A -174.37(13) 1_645 . . 1_546 ?
Rb1 Se2B O5B Rb2B 73.78(18) 1_545 . . 1_545 ?
Rb1 Se2B O5B Rb2B -6.3(5) 1_645 . . 1_545 ?
Rb1 Se2B O6B Rb1 108.8(5) 1_545 . . 1_645 ?
Rb1 Se2B O6B Rb1 -108.8(5) 1_645 . . 1_545 ?
Rb1 Se2B O6B Rb2B -112.6(3) 1_545 . . 1_545 ?
Rb1 Se2B O6B Rb2B 138.7(7) 1_645 . . 1_545 ?
Rb2A Se1 O1A Rb1 -140.5(3) 1_655 . . 1_545 ?
Rb2A Se1 O1B Rb1 55.5(4) 1_655 . . 1_545 ?
Rb2A Se1 O1B Rb2B -164.83(14) 1_655 . . 1_455 ?
Rb2A Se1 O3A Rb1 -102.0(2) 1_655 . . . ?
Rb2A Se1 O3A Rb2A 116.2(5) 1_655 . . . ?
Rb2A Se1 O3B Rb1 61.4(2) 1_655 . . . ?
Rb2A Se1 O3B Rb2B 162.89(8) 1_655 . . 1_455 ?
Rb2A Se1 O3B Rb2B -86.1(5) 1_655 . . . ?
Rb2A Se2A O2A Rb1 141.7(3) . . . 1_545 ?
Rb2A Se2A O2A Rb1 -26.3(4) 1_545 . . 1_545 ?
Rb2A Se2A O2A Rb2A -167.98(10) 1_545 . . . ?
Rb2A Se2A O4A Rb2A 170.06(11) 1_545 . . . ?
Rb2A Se2A O4A Rb2B 137.2(4) . . . 1_454 ?
Rb2A Se2A O4A Rb2B -52.8(3) 1_545 . . 1_454 ?
Rb2A Se2A O5A Rb2A -163.99(8) . . . 1_545 ?
Rb2A Se2A O5A Rb2B 98.56(18) 1_545 . . 1_454 ?
Rb2A Se2A O5A Rb2B -170.0(6) 1_545 . . 1_554 ?
Rb2A Se2A O5A Rb2B -65.4(2) . . . 1_454 ?
Rb2A Se2A O5A Rb2B 26.0(6) . . . 1_554 ?
Rb2A Se2A O6A Rb1 24.9(6) . . . 1_445 ?
Rb2A Se2A O6A Rb1 -85.3(3) . . . 1_545 ?
Rb2A Se2A O6A Rb1 112.9(3) 1_545 . . 1_545 ?
Rb2A Se2A O6A Rb1 -136.8(7) 1_545 . . 1_445 ?
Rb2A Se2A O6A Rb2A 161.75(8) . . . 1_545 ?
Rb2A Se2B O2B Rb1 -172.94(7) 1_646 . . 1_545 ?
Rb2A Se2B O2B Rb2B 45.7(3) 1_646 . . . ?
Rb2A Se2B O4B Rb2B -137.0(4) 1_646 . . . ?
Rb2A Se2B O5B Rb2A 92.4(5) 1_646 . . 1_546 ?
Rb2A Se2B O5B Rb2B -99.53(19) 1_646 . . 1_545 ?
Rb2A Se2B O6B Rb1 171.04(5) 1_646 . . 1_545 ?
Rb2A Se2B O6B Rb1 -80.2(5) 1_646 . . 1_645 ?
Rb2A Se2B O6B Rb2B 58.5(3) 1_646 . . 1_545 ?
Rb2B Se1 O1A Rb1 55.6(3) 1_455 . . 1_545 ?
Rb2B Se1 O1A Rb2A -163.90(13) 1_455 . . 1_655 ?
Rb2B Se1 O1B Rb1 -139.6(3) 1_455 . . 1_545 ?
Rb2B Se1 O3A Rb1 59.6(2) 1_455 . . . ?
Rb2B Se1 O3A Rb2A -82.2(5) 1_455 . . . ?
Rb2B Se1 O3A Rb2A 161.63(9) 1_455 . . 1_655 ?
Rb2B Se1 O3B Rb1 -101.5(2) 1_455 . . . ?
Rb2B Se1 O3B Rb2B 111.1(6) 1_455 . . . ?
Rb2B Se2A O2A Rb1 -118.97(18) 1_554 . . 1_545 ?
Rb2B Se2A O2A Rb1 -173.41(7) 1_454 . . 1_545 ?
Rb2B Se2A O2A Rb2A 99.32(15) 1_554 . . . ?
Rb2B Se2A O2A Rb2A 44.9(3) 1_454 . . . ?
Rb2B Se2A O4A Rb2A -137.2(4) 1_454 . . . ?
Rb2B Se2A O4A Rb2A -85.3(2) 1_554 . . . ?
Rb2B Se2A O4A Rb2B 51.9(2) 1_554 . . 1_454 ?
Rb2B Se2A O5A Rb2A -98.56(18) 1_454 . . 1_545 ?
Rb2B Se2A O5A Rb2A 170.0(6) 1_554 . . 1_545 ?
Rb2B Se2A O5A Rb2B 91.4(5) 1_454 . . 1_554 ?
Rb2B Se2A O5A Rb2B -91.4(5) 1_554 . . 1_454 ?
Rb2B Se2A O6A Rb1 171.08(5) 1_454 . . 1_545 ?
Rb2B Se2A O6A Rb1 -78.7(5) 1_454 . . 1_445 ?
Rb2B Se2A O6A Rb1 74.8(4) 1_554 . . 1_545 ?
Rb2B Se2A O6A Rb1 -174.94(13) 1_554 . . 1_445 ?
Rb2B Se2A O6A Rb2A 58.1(3) 1_454 . . 1_545 ?
Rb2B Se2A O6A Rb2A -38.1(5) 1_554 . . 1_545 ?
Rb2B Se2B O2B Rb1 -27.1(4) 1_545 . . 1_545 ?
Rb2B Se2B O2B Rb1 141.4(3) . . . 1_545 ?
Rb2B Se2B O2B Rb2B -168.48(10) 1_545 . . . ?
Rb2B Se2B O4B Rb2A -52.8(3) 1_545 . . 1_646 ?
Rb2B Se2B O4B Rb2A 137.0(4) . . . 1_646 ?
Rb2B Se2B O4B Rb2B 170.17(11) 1_545 . . . ?
Rb2B Se2B O5B Rb2A 27.8(6) . . . 1_546 ?
Rb2B Se2B O5B Rb2A -64.6(3) . . . 1_646 ?
Rb2B Se2B O5B Rb2A -168.0(6) 1_545 . . 1_546 ?
Rb2B Se2B O5B Rb2A 99.53(19) 1_545 . . 1_646 ?
Rb2B Se2B O5B Rb2B -164.16(8) . . . 1_545 ?
Rb2B Se2B O6B Rb1 112.6(3) 1_545 . . 1_545 ?
Rb2B Se2B O6B Rb1 -85.4(3) . . . 1_545 ?
Rb2B Se2B O6B Rb1 23.4(6) . . . 1_645 ?
Rb2B Se2B O6B Rb1 -138.7(7) 1_545 . . 1_645 ?
Rb2B Se2B O6B Rb2B 162.04(9) . . . 1_545 ?
O1A Se1 O1B Rb1 0.1(3) . . . 1_545 ?
O1A Se1 O1B Rb2B 139.7(2) . . . 1_455 ?
O1A Se1 O3A Rb1 -124.0(2) . . . . ?
O1A Se1 O3A Rb2A 94.2(5) . . . . ?
O1A Se1 O3A Rb2A -22.0(3) . . . 1_655 ?
O1A Se1 O3B Rb1 122.0(3) . . . . ?
O1A Se1 O3B Rb2B -25.4(6) . . . . ?
O1A Se1 O3B Rb2B -136.5(3) . . . 1_455 ?
O1B Se1 O1A Rb1 -0.1(3) . . . 1_545 ?
O1B Se1 O1A Rb2A 140.4(2) . . . 1_655 ?
O1B Se1 O3A Rb1 121.8(3) . . . . ?
O1B Se1 O3A Rb2A -136.2(3) . . . 1_655 ?
O1B Se1 O3A Rb2A -20.0(6) . . . . ?
O1B Se1 O3B Rb1 -123.2(3) . . . . ?
O1B Se1 O3B Rb2B 89.4(6) . . . . ?
O1B Se1 O3B Rb2B -21.7(3) . . . 1_455 ?
O2A Se2A O4A Rb2A -0.1(4) . . . . ?
O2A Se2A O4A Rb2B 137.1(3) . . . 1_454 ?
O2A Se2A O5A Rb2A 131.1(3) . . . 1_545 ?
O2A Se2A O5A Rb2B -38.9(6) . . . 1_554 ?
O2A Se2A O5A Rb2B -130.3(3) . . . 1_454 ?
O2A Se2A O6A Rb1 -22.9(3) . . . 1_545 ?
O2A Se2A O6A Rb1 87.4(5) . . . 1_445 ?
O2A Se2A O6A Rb2A -135.8(3) . . . 1_545 ?
O2B Se2B O4B Rb2A 136.6(3) . . . 1_646 ?
O2B Se2B O4B Rb2B -0.4(4) . . . . ?
O2B Se2B O5B Rb2A -37.6(6) . . . 1_546 ?
O2B Se2B O5B Rb2A -130.0(3) . . . 1_646 ?
O2B Se2B O5B Rb2B 130.4(3) . . . 1_545 ?
O2B Se2B O6B Rb1 -22.2(3) . . . 1_545 ?
O2B Se2B O6B Rb1 86.6(5) . . . 1_645 ?
O2B Se2B O6B Rb2B -134.7(3) . . . 1_545 ?
O3A Se1 O1A Rb1 -119.3(3) . . . 1_545 ?
O3A Se1 O1A Rb2A 21.2(3) . . . 1_655 ?
O3A Se1 O1B Rb1 115.1(3) . . . 1_545 ?
O3A Se1 O1B Rb2B -105.3(3) . . . 1_455 ?
O3A Se1 O3B Rb1 3.4(4) . . . . ?
O3A Se1 O3B Rb2B -144.0(5) . . . . ?
O3A Se1 O3B Rb2B 104.9(3) . . . 1_455 ?
O3B Se1 O1A Rb1 117.8(3) . . . 1_545 ?
O3B Se1 O1A Rb2A -101.7(3) . . . 1_655 ?
O3B Se1 O1B Rb1 -117.8(3) . . . 1_545 ?
O3B Se1 O1B Rb2B 21.8(3) . . . 1_455 ?
O3B Se1 O3A Rb1 -3.3(4) . . . . ?
O3B Se1 O3A Rb2A 98.6(4) . . . 1_655 ?
O3B Se1 O3A Rb2A -145.2(4) . . . . ?
O4A Se2A O2A Rb1 141.8(3) . . . 1_545 ?
O4A Se2A O2A Rb2A 0.1(3) . . . . ?
O4A Se2A O5A Rb2A -114.4(3) . . . 1_545 ?
O4A Se2A O5A Rb2B 75.6(5) . . . 1_554 ?
O4A Se2A O5A Rb2B -15.9(3) . . . 1_454 ?
O4A Se2A O6A Rb1 -135.3(3) . . . 1_545 ?
O4A Se2A O6A Rb1 -25.0(6) . . . 1_445 ?
O4A Se2A O6A Rb2A 111.8(3) . . . 1_545 ?
O4B Se2B O2B Rb1 141.7(3) . . . 1_545 ?
O4B Se2B O2B Rb2B 0.3(3) . . . . ?
O4B Se2B O5B Rb2A 76.5(6) . . . 1_546 ?
O4B Se2B O5B Rb2A -15.9(3) . . . 1_646 ?
O4B Se2B O5B Rb2B -115.5(3) . . . 1_545 ?
O4B Se2B O6B Rb1 -26.1(6) . . . 1_645 ?
O4B Se2B O6B Rb1 -134.8(3) . . . 1_545 ?
O4B Se2B O6B Rb2B 112.6(3) . . . 1_545 ?
O5A Se2A O2A Rb1 -98.9(3) . . . 1_545 ?
O5A Se2A O2A Rb2A 119.4(3) . . . . ?
O5A Se2A O4A Rb2A -117.6(3) . . . . ?
O5A Se2A O4A Rb2B 19.5(4) . . . 1_454 ?
O5A Se2A O6A Rb1 96.3(4) . . . 1_545 ?
O5A Se2A O6A Rb1 -153.4(5) . . . 1_445 ?
O5A Se2A O6A Rb2A -16.6(4) . . . 1_545 ?
O5B Se2B O2B Rb1 -99.3(4) . . . 1_545 ?
O5B Se2B O2B Rb2B 119.3(3) . . . . ?
O5B Se2B O4B Rb2A 19.4(4) . . . 1_646 ?
O5B Se2B O4B Rb2B -117.6(4) . . . . ?
O5B Se2B O6B Rb1 -154.3(5) . . . 1_645 ?
O5B Se2B O6B Rb1 97.0(4) . . . 1_545 ?
O5B Se2B O6B Rb2B -15.6(4) . . . 1_545 ?
O6A Se2A O2A Rb1 23.5(3) . . . 1_545 ?
O6A Se2A O2A Rb2A -118.2(3) . . . . ?
O6A Se2A O4A Rb2A 112.9(3) . . . . ?
O6A Se2A O4A Rb2B -110.0(3) . . . 1_454 ?
O6A Se2A O5A Rb2A 14.3(4) . . . 1_545 ?
O6A Se2A O5A Rb2B -155.7(5) . . . 1_554 ?
O6A Se2A O5A Rb2B 112.9(3) . . . 1_454 ?
O6B Se2B O2B Rb1 23.0(3) . . . 1_545 ?
O6B Se2B O2B Rb2B -118.4(3) . . . . ?
O6B Se2B O4B Rb2A -110.0(3) . . . 1_646 ?
O6B Se2B O4B Rb2B 113.0(4) . . . . ?
O6B Se2B O5B Rb2A -154.6(5) . . . 1_546 ?
O6B Se2B O5B Rb2A 112.9(3) . . . 1_646 ?
O6B Se2B O5B Rb2B 13.4(4) . . . 1_545 ?
